data_4027863
loop_
_publ_author_name
'Subburethinam Ramesh'
'Rajagopal Nagarajan'

_publ_section_title
;
 A Formal Synthesis of Lavendamycin Methyl Ester, Nitramarine, and Their
 Analogues: A Povarov Approach
;
_journal_name_full 'Journal of Organic Chemistry'
_journal_page_first 545
_journal_page_last 558
_journal_paper_doi 10.1021/jo302389s
_journal_volume 78
_journal_year 2013
_chemical_formula_moiety 'C22 H16 Br N3 O3'
_chemical_formula_sum 'C22 H16 Br N3 O3'
_chemical_formula_weight 450.29
_chemical_name_systematic
; 
 ? 
;
_space_group_IT_number 2
_symmetry_cell_setting triclinic
_symmetry_space_group_name_Hall '-P 1'
_symmetry_space_group_name_H-M 'P -1'
_atom_sites_solution_hydrogens geom
_atom_sites_solution_primary direct
_atom_sites_solution_secondary difmap
_audit_creation_method SHELXL-97
_cell_angle_alpha 87.961(7)
_cell_angle_beta 86.302(7)
_cell_angle_gamma 71.408(8)
_cell_formula_units_Z 2
_cell_length_a 7.3928(6)
_cell_length_b 9.1829(8)
_cell_length_c 14.4452(13)
_cell_measurement_reflns_used 1908
_cell_measurement_temperature 298(2)
_cell_measurement_theta_max 28.8534
_cell_measurement_theta_min 2.7093
_cell_volume 927.42(15)
_computing_cell_refinement
;
CrysAlisPro, Agilent Technologies,
Version 1.171.35.19 (release 27-10-2011 CrysAlis171 .NET)
(compiled Oct 27 2011,15:02:11)
;
_computing_data_collection
;
CrysAlisPro, Agilent Technologies,
Version 1.171.35.19 (release 27-10-2011 CrysAlis171 .NET)
(compiled Oct 27 2011,15:02:11)
;
_computing_data_reduction
;
CrysAlisPro, Agilent Technologies,
Version 1.171.35.19 (release 27-10-2011 CrysAlis171 .NET)
(compiled Oct 27 2011,15:02:11)
;
_computing_structure_refinement 'SHELXL-97 (Sheldrick, 1997)'
_computing_structure_solution 'SHELXS-97 (Sheldrick, 1990)'
_diffrn_ambient_temperature 298(2)
_diffrn_measured_fraction_theta_full 0.999
_diffrn_measured_fraction_theta_max 0.999
_diffrn_measurement_device_type 'Xcalibur, Eos, Gemini'
_diffrn_measurement_method '\w scans'
_diffrn_radiation_monochromator graphite
_diffrn_radiation_source 'fine-focus sealed tube'
_diffrn_radiation_type MoK\a
_diffrn_radiation_wavelength 0.71073
_diffrn_reflns_av_R_equivalents 0.0228
_diffrn_reflns_av_sigmaI/netI 0.0415
_diffrn_reflns_limit_h_max 8
_diffrn_reflns_limit_h_min -8
_diffrn_reflns_limit_k_max 10
_diffrn_reflns_limit_k_min -10
_diffrn_reflns_limit_l_max 15
_diffrn_reflns_limit_l_min -16
_diffrn_reflns_number 5953
_diffrn_reflns_theta_full 24.71
_diffrn_reflns_theta_max 24.71
_diffrn_reflns_theta_min 2.71
_exptl_absorpt_coefficient_mu 2.247
_exptl_absorpt_correction_T_max 0.7743
_exptl_absorpt_correction_T_min 0.6621
_exptl_absorpt_correction_type multi-scan
_exptl_absorpt_process_details
;
CrysAlisPro, Agilent Technologies,
Version 1.171.35.19 (release 27-10-2011 CrysAlis171 .NET)
(compiled Oct 27 2011,15:02:11)
empirical absorption correction using spherical harmonics,
 implemented in SCALE3 ABSPACK scaling algorithm.
;
_exptl_crystal_colour colorless
_exptl_crystal_density_diffrn 1.612
_exptl_crystal_description block
_exptl_crystal_F_000 456
_exptl_crystal_size_max 0.20
_exptl_crystal_size_mid 0.16
_exptl_crystal_size_min 0.12
_refine_diff_density_max 0.368
_refine_diff_density_min -0.320
_refine_diff_density_rms 0.085
_refine_ls_extinction_method none
_refine_ls_goodness_of_fit_ref 1.028
_refine_ls_hydrogen_treatment constr
_refine_ls_matrix_type full
_refine_ls_number_parameters 263
_refine_ls_number_reflns 3162
_refine_ls_number_restraints 0
_refine_ls_restrained_S_all 1.028
_refine_ls_R_factor_all 0.0476
_refine_ls_R_factor_gt 0.0353
_refine_ls_shift/su_max 0.001
_refine_ls_shift/su_mean 0.000
_refine_ls_structure_factor_coef Fsqd
_refine_ls_weighting_details 'calc w=1/[\s^2^(Fo^2^)+(0.0384P)^2^+0.2297P] where P=(Fo^2^+2Fc^2^)/3'
_refine_ls_weighting_scheme calc
_refine_ls_wR_factor_gt 0.0779
_refine_ls_wR_factor_ref 0.0831
_reflns_number_gt 2630
_reflns_number_total 3162
_reflns_threshold_expression >2sigma(I)
_cod_data_source_file jo302389s_si_002.cif
_cod_data_source_block rn83
_cod_original_cell_volume 927.42(14)
_cod_database_code 4027863

loop_
_symmetry_equiv_pos_as_xyz
'x, y, z'
'-x, -y, -z'

loop_
_atom_site_label
_atom_site_type_symbol
_atom_site_fract_x
_atom_site_fract_y
_atom_site_fract_z
_atom_site_U_iso_or_equiv
_atom_site_adp_type
_atom_site_occupancy
_atom_site_symmetry_multiplicity
_atom_site_calc_flag
_atom_site_refinement_flags
Br1 Br 0.51112(4) 0.38969(4) 1.36452(2) 0.04863(14) Uani 1 1 d .
O2 O 0.8325(3) 0.9991(2) 0.60217(13) 0.0418(5) Uani 1 1 d .
N2 N 0.7868(3) 0.7965(3) 0.80980(16) 0.0322(5) Uani 1 1 d .
N1 N 0.9796(3) 0.3751(3) 0.80862(16) 0.0343(6) Uani 1 1 d .
H1 H 0.9539 0.3334 0.8599 0.041 Uiso 1 1 calc R
C11 C 0.9228(4) 0.5284(3) 0.78896(19) 0.0297(6) Uani 1 1 d .
O1 O 0.7350(3) 1.0888(2) 0.74374(15) 0.0526(6) Uani 1 1 d .
C3 C 0.9467(4) 0.7006(3) 0.66352(19) 0.0317(6) Uani 1 1 d .
H3 H 0.9852 0.7209 0.6032 0.038 Uiso 1 1 calc R
C12 C 0.7493(4) 0.6372(3) 0.94002(19) 0.0314(6) Uani 1 1 d .
C1 C 0.8209(4) 0.6540(3) 0.84408(19) 0.0316(6) Uani 1 1 d .
C18 C 0.6767(4) 0.3020(3) 1.1840(2) 0.0420(7) Uani 1 1 d .
H18 H 0.6960 0.2024 1.2065 0.050 Uiso 1 1 calc R
C15 C 0.6143(4) 0.6024(3) 1.11861(19) 0.0318(6) Uani 1 1 d .
C4 C 0.9871(4) 0.5523(3) 0.69778(19) 0.0300(6) Uani 1 1 d .
C10 C 1.0848(4) 0.2973(3) 0.7332(2) 0.0337(7) Uani 1 1 d .
C16 C 0.7101(4) 0.4776(3) 1.06041(19) 0.0308(6) Uani 1 1 d .
C5 C 1.0914(4) 0.4024(3) 0.6618(2) 0.0321(6) Uani 1 1 d .
C2 C 0.8464(4) 0.8182(3) 0.72267(19) 0.0302(6) Uani 1 1 d .
C21 C 0.7981(4) 0.9826(3) 0.6930(2) 0.0335(7) Uani 1 1 d .
C6 C 1.1911(4) 0.3505(4) 0.5780(2) 0.0388(7) Uani 1 1 d .
H6 H 1.1952 0.4191 0.5295 0.047 Uiso 1 1 calc R
C14 C 0.5895(4) 0.7510(3) 1.0816(2) 0.0390(7) Uani 1 1 d .
H14 H 0.5282 0.8368 1.1174 0.047 Uiso 1 1 calc R
C13 C 0.6550(4) 0.7683(3) 0.9940(2) 0.0392(7) Uani 1 1 d .
H13 H 0.6383 0.8662 0.9690 0.047 Uiso 1 1 calc R
C17 C 0.7377(4) 0.3273(3) 1.0952(2) 0.0411(7) Uani 1 1 d .
H17 H 0.7984 0.2440 1.0573 0.049 Uiso 1 1 calc R
C22 C 0.7922(4) 1.1538(3) 0.5669(2) 0.0460(8) Uani 1 1 d .
H22A H 0.6598 1.2097 0.5802 0.069 Uiso 1 1 calc R
H22B H 0.8198 1.1521 0.5010 0.069 Uiso 1 1 calc R
H22C H 0.8702 1.2029 0.5960 0.069 Uiso 1 1 calc R
C7 C 1.2828(4) 0.1962(4) 0.5683(2) 0.0452(8) Uani 1 1 d .
H7 H 1.3494 0.1598 0.5126 0.054 Uiso 1 1 calc R
C9 C 1.1791(4) 0.1407(3) 0.7241(2) 0.0432(8) Uani 1 1 d .
H9 H 1.1759 0.0712 0.7722 0.052 Uiso 1 1 calc R
C8 C 1.2777(4) 0.0935(4) 0.6404(2) 0.0488(8) Uani 1 1 d .
H8 H 1.3428 -0.0104 0.6321 0.059 Uiso 1 1 calc R
O3 O 0.9207(5) 0.0667(4) 0.9134(2) 0.0992(10) Uani 1 1 d .
C20 C 0.5523(4) 0.5745(3) 1.20928(19) 0.0347(7) Uani 1 1 d .
H20 H 0.4889 0.6561 1.2479 0.042 Uiso 1 1 calc R
C19 C 0.5855(4) 0.4273(3) 1.24028(19) 0.0343(7) Uani 1 1 d .
N3 N 0.7761(3) 0.4961(3) 0.97222(16) 0.0328(5) Uani 1 1 d .

loop_
_atom_site_aniso_label
_atom_site_aniso_U_11
_atom_site_aniso_U_22
_atom_site_aniso_U_33
_atom_site_aniso_U_23
_atom_site_aniso_U_13
_atom_site_aniso_U_12
Br1 0.0557(2) 0.0543(2) 0.0350(2) 0.01206(15) 0.00580(14) -0.01908(16)
O2 0.0649(13) 0.0318(12) 0.0264(12) 0.0036(9) 0.0043(9) -0.0138(10)
N2 0.0347(12) 0.0339(14) 0.0257(13) -0.0005(11) 0.0011(10) -0.0082(10)
N1 0.0446(13) 0.0261(13) 0.0298(14) 0.0014(11) 0.0054(10) -0.0092(10)
C11 0.0312(14) 0.0305(16) 0.0276(15) -0.0040(13) 0.0002(11) -0.0102(12)
O1 0.0773(15) 0.0320(13) 0.0373(13) -0.0048(11) 0.0092(11) -0.0035(11)
C3 0.0359(15) 0.0351(17) 0.0246(15) -0.0013(13) 0.0024(12) -0.0129(12)
C12 0.0347(15) 0.0303(17) 0.0273(16) 0.0004(13) 0.0006(12) -0.0083(12)
C1 0.0317(14) 0.0315(16) 0.0307(16) -0.0002(13) 0.0005(12) -0.0092(12)
C18 0.0547(18) 0.0306(17) 0.0403(19) 0.0079(14) 0.0026(14) -0.0148(14)
C15 0.0341(15) 0.0289(16) 0.0304(16) 0.0004(13) -0.0011(12) -0.0073(12)
C4 0.0329(14) 0.0313(16) 0.0265(16) -0.0029(12) 0.0010(11) -0.0116(12)
C10 0.0369(15) 0.0315(17) 0.0329(17) -0.0069(13) 0.0014(12) -0.0108(12)
C16 0.0336(14) 0.0313(16) 0.0265(16) 0.0010(13) -0.0008(12) -0.0092(12)
C5 0.0317(14) 0.0329(16) 0.0329(16) -0.0078(13) 0.0006(12) -0.0116(12)
C2 0.0322(14) 0.0322(16) 0.0262(16) 0.0007(13) -0.0015(11) -0.0103(12)
C21 0.0341(15) 0.0332(17) 0.0308(17) 0.0006(14) 0.0005(12) -0.0078(13)
C6 0.0417(16) 0.0420(19) 0.0343(18) -0.0074(14) 0.0041(13) -0.0160(14)
C14 0.0525(18) 0.0279(16) 0.0298(17) -0.0009(13) 0.0048(13) -0.0043(13)
C13 0.0498(17) 0.0278(16) 0.0338(17) 0.0019(13) 0.0035(13) -0.0051(13)
C17 0.0529(18) 0.0248(16) 0.0403(19) -0.0019(14) 0.0048(14) -0.0063(13)
C22 0.0580(19) 0.0374(18) 0.0402(19) 0.0121(15) -0.0011(15) -0.0134(15)
C7 0.0431(17) 0.046(2) 0.045(2) -0.0204(17) 0.0121(14) -0.0137(15)
C9 0.0510(18) 0.0303(17) 0.047(2) -0.0020(15) -0.0019(15) -0.0110(14)
C8 0.0505(19) 0.0346(19) 0.058(2) -0.0168(17) 0.0044(16) -0.0086(15)
O3 0.128(3) 0.099(2) 0.060(2) -0.0043(18) -0.0153(18) -0.020(2)
C20 0.0382(15) 0.0345(17) 0.0281(16) -0.0019(13) 0.0048(12) -0.0080(13)
C19 0.0348(15) 0.0395(18) 0.0289(16) 0.0037(14) 0.0007(12) -0.0131(13)
N3 0.0379(13) 0.0306(14) 0.0284(14) -0.0008(11) 0.0012(10) -0.0092(10)

loop_
_atom_type_symbol
_atom_type_description
_atom_type_scat_dispersion_real
_atom_type_scat_dispersion_imag
_atom_type_scat_source
C C 0.0033 0.0016 'International Tables Vol C Tables 4.2.6.8 and 6.1.1.4'
H H 0.0000 0.0000 'International Tables Vol C Tables 4.2.6.8 and 6.1.1.4'
N N 0.0061 0.0033 'International Tables Vol C Tables 4.2.6.8 and 6.1.1.4'
O O 0.0106 0.0060 'International Tables Vol C Tables 4.2.6.8 and 6.1.1.4'
Br Br -0.2901 2.4595 'International Tables Vol C Tables 4.2.6.8 and 6.1.1.4'

loop_
_geom_angle_atom_site_label_1
_geom_angle_atom_site_label_2
_geom_angle_atom_site_label_3
_geom_angle
C21 O2 C22 116.6(2)
C1 N2 C2 119.8(2)
C11 N1 C10 109.0(2)
C11 N1 H1 125.5
C10 N1 H1 125.5
N1 C11 C1 130.6(3)
N1 C11 C4 109.1(2)
C1 C11 C4 120.2(3)
C4 C3 C2 117.2(3)
C4 C3 H3 121.4
C2 C3 H3 121.4
N3 C12 C13 122.3(3)
N3 C12 C1 117.1(2)
C13 C12 C1 120.6(3)
N2 C1 C11 119.6(3)
N2 C1 C12 117.3(2)
C11 C1 C12 123.0(3)
C17 C18 C19 119.2(3)
C17 C18 H18 120.4
C19 C18 H18 120.4
C20 C15 C14 123.2(3)
C20 C15 C16 119.8(3)
C14 C15 C16 117.0(3)
C3 C4 C11 118.9(2)
C3 C4 C5 134.6(3)
C11 C4 C5 106.4(2)
N1 C10 C9 128.8(3)
N1 C10 C5 109.3(2)
C9 C10 C5 121.9(3)
N3 C16 C17 118.5(2)
N3 C16 C15 122.9(3)
C17 C16 C15 118.5(3)
C6 C5 C10 119.8(3)
C6 C5 C4 134.0(3)
C10 C5 C4 106.1(2)
N2 C2 C3 124.2(3)
N2 C2 C21 114.3(2)
C3 C2 C21 121.5(3)
O1 C21 O2 123.0(3)
O1 C21 C2 124.6(3)
O2 C21 C2 112.4(2)
C7 C6 C5 118.5(3)
C7 C6 H6 120.7
C5 C6 H6 120.7
C13 C14 C15 119.7(3)
C13 C14 H14 120.2
C15 C14 H14 120.2
C14 C13 C12 119.9(3)
C14 C13 H13 120.1
C12 C13 H13 120.1
C18 C17 C16 120.9(3)
C18 C17 H17 119.5
C16 C17 H17 119.5
O2 C22 H22A 109.5
O2 C22 H22B 109.5
H22A C22 H22B 109.5
O2 C22 H22C 109.5
H22A C22 H22C 109.5
H22B C22 H22C 109.5
C6 C7 C8 121.0(3)
C6 C7 H7 119.5
C8 C7 H7 119.5
C8 C9 C10 116.7(3)
C8 C9 H9 121.7
C10 C9 H9 121.7
C9 C8 C7 122.1(3)
C9 C8 H8 119.0
C7 C8 H8 119.0
C19 C20 C15 119.5(3)
C19 C20 H20 120.2
C15 C20 H20 120.2
C20 C19 C18 122.0(3)
C20 C19 Br1 119.4(2)
C18 C19 Br1 118.6(2)
C12 N3 C16 118.2(2)

loop_
_geom_bond_atom_site_label_1
_geom_bond_atom_site_label_2
_geom_bond_distance
Br1 C19 1.895(3)
O2 C21 1.333(3)
O2 C22 1.436(3)
N2 C1 1.335(4)
N2 C2 1.336(3)
N1 C11 1.360(3)
N1 C10 1.377(3)
N1 H1 0.8600
C11 C1 1.402(4)
C11 C4 1.405(4)
O1 C21 1.193(3)
C3 C4 1.379(4)
C3 C2 1.385(4)
C3 H3 0.9300
C12 N3 1.319(3)
C12 C13 1.416(4)
C12 C1 1.472(4)
C18 C17 1.369(4)
C18 C19 1.393(4)
C18 H18 0.9300
C15 C20 1.402(4)
C15 C14 1.408(4)
C15 C16 1.413(4)
C4 C5 1.443(4)
C10 C9 1.391(4)
C10 C5 1.396(4)
C16 N3 1.359(3)
C16 C17 1.408(4)
C5 C6 1.393(4)
C2 C21 1.490(4)
C6 C7 1.369(4)
C6 H6 0.9300
C14 C13 1.348(4)
C14 H14 0.9300
C13 H13 0.9300
C17 H17 0.9300
C22 H22A 0.9600
C22 H22B 0.9600
C22 H22C 0.9600
C7 C8 1.387(5)
C7 H7 0.9300
C9 C8 1.379(4)
C9 H9 0.9300
C8 H8 0.9300
C20 C19 1.360(4)
C20 H20 0.9300
